data_7101046
loop_
_publ_author_name
'Yoshiki Ohgo'
'Yuya Chiba'
'Daisuke Hashizume'
'Mikio Nakamura'
'Tomoji Ozeki'
'Hidehiro Uekusa'

_publ_section_title
;
Novel spin transition between S=5/2 and S=3/2 in
highly saddled iron(III) porphyrin complexes at extremely low
temperature
;
_journal_name_full 'Chemical Communications'
_journal_paper_doi 10.1039/b601412g
_journal_year 2006
_chemical_formula_moiety 'C84 H110 Fe N4 O, Cl O4, C H2 Cl2'
_chemical_formula_sum 'C85 H112 Cl3 Fe N4 O5'
_chemical_formula_weight 1431.99
_chemical_name_common
;
2,3,7,8,12,13,17,18-octamethyl-5,10,15,20-tetrakis (3,5-di-
tert-butylphenyl)porphyrinato-\k^4^N)iron(III) perchlorate
dichloromethane solvate
;
_space_group_crystal_system triclinic
_space_group_IT_number 2
_space_group_name_Hall '-P 1'
_space_group_name_H-M_alt 'P -1'
_cell_angle_alpha 68.533(7)
_cell_angle_beta 79.192(9)
_cell_angle_gamma 83.227(9)
_cell_formula_units_Z 2
_cell_length_a 15.160(4)
_cell_length_b 15.846(4)
_cell_length_c 18.698(5)
_cell_measurement_temperature 298
_cell_volume 4100(2)
_diffrn_ambient_temperature 298
_exptl_crystal_density_diffrn 1.160
_cod_depositor_comments
;
 Updating space group information.

 Antanas Vaitkus,
 2018-06-07
;
_cod_database_code 7101046

loop_
_space_group_symop_id
_space_group_symop_operation_xyz
1 x,y,z
2 -x,-y,-z

loop_
_atom_site_label
_atom_site_type_symbol
_atom_site_fract_x
_atom_site_fract_y
_atom_site_fract_z
_atom_site_U_iso_or_equiv
_atom_site_adp_type
_atom_site_occupancy
_atom_site_symmetry_multiplicity
_atom_site_calc_flag
_atom_site_refinement_flags
_atom_site_disorder_assembly
_atom_site_disorder_group
Fe1 Fe 0.47296(4) 0.26714(5) 0.45496(4) 0.0824(3) Uani 1 1 d . . .
Cl1 Cl 0.3330(4) 0.7473(4) 0.3214(3) 0.294(2) Uani 1 1 d . . .
Cl2 Cl 0.5093(3) 0.8092(4) 0.2483(4) 0.303(3) Uani 1 1 d . . .
O1 O 0.5105(3) 0.3638(3) 0.4933(2) 0.1092(12) Uani 1 1 d . . .
H1 H 0.4660 0.3954 0.5024 0.164 Uiso 1 1 calc R . .
H01A H 0.5491 0.4143 0.4587 0.164 Uiso 1 1 d . . .
N1 N 0.4506(3) 0.1640(3) 0.5521(2) 0.0837(11) Uani 1 1 d . . .
N2 N 0.3456(3) 0.3018(3) 0.4666(2) 0.0883(11) Uani 1 1 d . . .
N3 N 0.4827(2) 0.3328(3) 0.3434(2) 0.0793(10) Uani 1 1 d . . .
N4 N 0.5954(2) 0.2163(3) 0.4369(2) 0.0794(10) Uani 1 1 d . . .
C1 C 0.5092(3) 0.0878(3) 0.5772(3) 0.0821(13) Uani 1 1 d . . .
C2 C 0.4605(4) 0.0100(4) 0.6251(3) 0.0867(14) Uani 1 1 d . . .
C3 C 0.3712(4) 0.0391(4) 0.6352(3) 0.0906(14) Uani 1 1 d . . .
C4 C 0.3664(3) 0.1353(4) 0.5939(3) 0.0894(14) Uani 1 1 d . . .
C5 C 0.2955(3) 0.1980(4) 0.5971(3) 0.0915(15) Uani 1 1 d . . .
C6 C 0.2924(3) 0.2850(4) 0.5393(3) 0.0932(15) Uani 1 1 d . . .
C7 C 0.2338(4) 0.3619(4) 0.5395(3) 0.1014(17) Uani 1 1 d . . .
C8 C 0.2459(4) 0.4246(4) 0.4665(4) 0.1056(18) Uani 1 1 d . . .
C9 C 0.3124(3) 0.3855(4) 0.4207(3) 0.0904(14) Uani 1 1 d . . .
C10 C 0.3358(4) 0.4145(4) 0.3384(3) 0.0957(16) Uani 1 1 d . . .
C11 C 0.4098(3) 0.3731(4) 0.3041(3) 0.0851(13) Uani 1 1 d . . .
C12 C 0.4308(3) 0.3763(4) 0.2247(3) 0.0899(14) Uani 1 1 d . . .
C13 C 0.5176(3) 0.3441(4) 0.2141(3) 0.0912(15) Uani 1 1 d . . .
C14 C 0.5493(3) 0.3228(3) 0.2870(3) 0.0803(12) Uani 1 1 d . . .
C15 C 0.6398(3) 0.3056(3) 0.3002(3) 0.0852(13) Uani 1 1 d . . .
C16 C 0.6597(3) 0.2657(3) 0.3756(3) 0.0824(13) Uani 1 1 d . . .
C17 C 0.7436(3) 0.2563(4) 0.4021(3) 0.0885(14) Uani 1 1 d . . .
C18 C 0.7325(3) 0.1950(4) 0.4778(3) 0.0905(14) Uani 1 1 d . . .
C19 C 0.6412(3) 0.1677(3) 0.4976(3) 0.0781(12) Uani 1 1 d . . .
C20 C 0.6020(3) 0.0961(3) 0.5616(3) 0.0809(13) Uani 1 1 d . . .
C21 C 0.4947(4) -0.0877(4) 0.6534(4) 0.1059(17) Uani 1 1 d . . .
H21A H 0.4991 -0.1068 0.7076 0.159 Uiso 1 1 calc R . .
H21B H 0.5529 -0.0940 0.6245 0.159 Uiso 1 1 calc R . .
H21C H 0.4538 -0.1247 0.6461 0.159 Uiso 1 1 calc R . .
C22 C 0.2944(4) -0.0223(4) 0.6769(4) 0.120(2) Uani 1 1 d . . .
H22A H 0.3066 -0.0782 0.6672 0.180 Uiso 1 1 calc R . .
H22B H 0.2398 0.0070 0.6584 0.180 Uiso 1 1 calc R . .
H22C H 0.2880 -0.0346 0.7318 0.180 Uiso 1 1 calc R . .
C23 C 0.1744(5) 0.3780(5) 0.6083(4) 0.134(2) Uani 1 1 d . . .
H23A H 0.1807 0.4385 0.6061 0.201 Uiso 1 1 calc R . .
H23B H 0.1918 0.3350 0.6556 0.201 Uiso 1 1 calc R . .
H23C H 0.1128 0.3707 0.6068 0.201 Uiso 1 1 calc R . .
C24 C 0.2077(5) 0.5217(4) 0.4413(4) 0.133(2) Uani 1 1 d . . .
H24A H 0.1475 0.5236 0.4313 0.199 Uiso 1 1 calc R . .
H24B H 0.2444 0.5577 0.3948 0.199 Uiso 1 1 calc R . .
H24C H 0.2070 0.5456 0.4818 0.199 Uiso 1 1 calc R . .
C25 C 0.3667(4) 0.3973(5) 0.1674(4) 0.1097(18) Uani 1 1 d . . .
H25A H 0.3690 0.4601 0.1346 0.165 Uiso 1 1 calc R . .
H25B H 0.3068 0.3852 0.1949 0.165 Uiso 1 1 calc R . .
H25C H 0.3835 0.3599 0.1360 0.165 Uiso 1 1 calc R . .
C26 C 0.5637(4) 0.3273(5) 0.1421(3) 0.1077(18) Uani 1 1 d . . .
H26A H 0.5201 0.3130 0.1177 0.162 Uiso 1 1 calc R . .
H26B H 0.6074 0.2773 0.1557 0.162 Uiso 1 1 calc R . .
H26C H 0.5933 0.3806 0.1068 0.162 Uiso 1 1 calc R . .
C27 C 0.8246(4) 0.3087(4) 0.3618(4) 0.1094(18) Uani 1 1 d . . .
H27A H 0.8499 0.3242 0.3985 0.164 Uiso 1 1 calc R . .
H27B H 0.8081 0.3633 0.3215 0.164 Uiso 1 1 calc R . .
H27C H 0.8682 0.2727 0.3394 0.164 Uiso 1 1 calc R . .
C28 C 0.8028(4) 0.1715(5) 0.5305(4) 0.1103(19) Uani 1 1 d . . .
H28A H 0.8438 0.1243 0.5212 0.165 Uiso 1 1 calc R . .
H28B H 0.7741 0.1510 0.5838 0.165 Uiso 1 1 calc R . .
H28C H 0.8352 0.2244 0.5200 0.165 Uiso 1 1 calc R . .
C29 C 0.2225(4) 0.1726(4) 0.6656(3) 0.0922(15) Uani 1 1 d . . .
C30 C 0.2443(4) 0.1475(4) 0.7407(3) 0.0949(15) Uani 1 1 d . . .
H30 H 0.3037 0.1491 0.7463 0.114 Uiso 1 1 calc R . .
C31 C 0.1807(4) 0.1209(4) 0.8058(3) 0.0972(16) Uani 1 1 d . A .
C32 C 0.0926(4) 0.1212(4) 0.7952(4) 0.1047(17) Uani 1 1 d . . .
H32 H 0.0486 0.1042 0.8390 0.126 Uiso 1 1 calc R . .
C33 C 0.0669(4) 0.1454(4) 0.7233(4) 0.0994(16) Uani 1 1 d . . .
C34 C 0.1335(4) 0.1716(4) 0.6580(3) 0.1020(17) Uani 1 1 d . . .
H34 H 0.1178 0.1886 0.6087 0.122 Uiso 1 1 calc R . .
C35 C 0.2828(3) 0.4880(4) 0.2848(3) 0.0901(15) Uani 1 1 d . . .
C36 C 0.1934(3) 0.4825(4) 0.2860(3) 0.0993(17) Uani 1 1 d . . .
H36 H 0.1635 0.4334 0.3234 0.119 Uiso 1 1 calc R . .
C37 C 0.1466(4) 0.5469(4) 0.2340(4) 0.1020(17) Uani 1 1 d . . .
C38 C 0.1929(4) 0.6174(4) 0.1762(4) 0.1064(18) Uani 1 1 d . . .
H38 H 0.1623 0.6600 0.1386 0.128 Uiso 1 1 calc R . .
C39 C 0.2834(4) 0.6260(4) 0.1730(3) 0.1008(17) Uani 1 1 d . B .
C40 C 0.3279(4) 0.5602(4) 0.2286(3) 0.0984(16) Uani 1 1 d . . .
H40 H 0.3886 0.5647 0.2281 0.118 Uiso 1 1 calc R . .
C41 C 0.7119(3) 0.3350(4) 0.2315(3) 0.0852(13) Uani 1 1 d . . .
C42 C 0.7087(3) 0.4260(4) 0.1824(3) 0.0935(15) Uani 1 1 d . . .
H42 H 0.6657 0.4668 0.1959 0.112 Uiso 1 1 calc R . .
C43 C 0.7688(3) 0.4561(4) 0.1138(3) 0.0905(14) Uani 1 1 d . C .
C44 C 0.8352(4) 0.3937(4) 0.0987(3) 0.0943(15) Uani 1 1 d . . .
H44 H 0.8779 0.4134 0.0542 0.113 Uiso 1 1 calc R . .
C45 C 0.8406(3) 0.3035(4) 0.1470(3) 0.0951(15) Uani 1 1 d . D .
C46 C 0.7777(3) 0.2761(4) 0.2144(3) 0.0875(14) Uani 1 1 d . . .
H46 H 0.7808 0.2163 0.2485 0.105 Uiso 1 1 calc R . .
C47 C 0.6586(3) 0.0269(3) 0.6141(3) 0.0850(13) Uani 1 1 d . . .
C48 C 0.7269(4) -0.0229(4) 0.5869(3) 0.0937(15) Uani 1 1 d . . .
H48 H 0.7401 -0.0112 0.5336 0.112 Uiso 1 1 calc R . .
C49 C 0.7773(4) -0.0906(4) 0.6361(4) 0.0999(16) Uani 1 1 d . E .
C50 C 0.7557(4) -0.1038(4) 0.7139(4) 0.1026(17) Uani 1 1 d . . .
H50 H 0.7907 -0.1468 0.7474 0.123 Uiso 1 1 calc R . .
C51 C 0.6867(4) -0.0589(4) 0.7460(3) 0.0988(16) Uani 1 1 d . F .
C52 C 0.6376(4) 0.0098(4) 0.6937(3) 0.0918(14) Uani 1 1 d . . .
H52 H 0.5911 0.0436 0.7126 0.110 Uiso 1 1 calc R . .
C53 C 0.2045(5) 0.0952(5) 0.8884(3) 0.122(2) Uani 1 1 d D . .
C54A C 0.264(2) 0.1680(15) 0.8838(14) 0.23(3) Uani 0.35 1 d PD A 1
C55A C 0.2575(18) 0.0045(12) 0.9035(17) 0.150 Uiso 0.35 1 d PD A 1
C56A C 0.1220(11) 0.088(2) 0.9494(11) 0.30(4) Uani 0.35 1 d PD A 1
C54B C 0.3026(9) 0.103(2) 0.8926(14) 0.21(2) Uani 0.35 1 d PD A 2
C55B C 0.1761(19) -0.0003(10) 0.9402(14) 0.150 Uiso 0.35 1 d PD A 2
C56B C 0.1458(18) 0.1638(17) 0.9194(19) 0.194(17) Uani 0.35 1 d PD A 2
C54C C 0.2895(12) 0.0327(16) 0.893(2) 0.150 Uiso 0.30 1 d PD A 3
C55C C 0.1295(16) 0.0468(19) 0.9515(17) 0.144(12) Uani 0.30 1 d PD A 3
C56C C 0.222(2) 0.1828(14) 0.896(2) 0.150 Uiso 0.30 1 d PD A 3
C57 C -0.0303(4) 0.1461(6) 0.7104(4) 0.118(2) Uani 1 1 d . . .
C58 C -0.0958(5) 0.1307(9) 0.7911(6) 0.183(4) Uani 1 1 d . . .
H58A H -0.1563 0.1268 0.7844 0.275 Uiso 1 1 calc R . .
H58B H -0.0933 0.1807 0.8079 0.275 Uiso 1 1 calc R . .
H58C H -0.0773 0.0753 0.8295 0.275 Uiso 1 1 calc R . .
C59 C -0.0603(5) 0.2372(6) 0.6548(6) 0.160(3) Uani 1 1 d . . .
H59A H -0.0194 0.2525 0.6066 0.240 Uiso 1 1 calc R . .
H59B H -0.0608 0.2829 0.6773 0.240 Uiso 1 1 calc R . .
H59C H -0.1197 0.2339 0.6453 0.240 Uiso 1 1 calc R . .
C60 C -0.0384(5) 0.0680(6) 0.6836(5) 0.148(3) Uani 1 1 d . . .
H60A H -0.0987 0.0687 0.6743 0.222 Uiso 1 1 calc R . .
H60B H -0.0245 0.0116 0.7232 0.222 Uiso 1 1 calc R . .
H60C H 0.0029 0.0745 0.6365 0.222 Uiso 1 1 calc R . .
C61 C 0.0461(4) 0.5358(5) 0.2339(4) 0.1103(19) Uani 1 1 d . . .
C62 C -0.0005(4) 0.4821(6) 0.3176(6) 0.156(3) Uani 1 1 d . . .
H62A H -0.0645 0.4919 0.3203 0.234 Uiso 1 1 calc R . .
H62B H 0.0188 0.5028 0.3542 0.234 Uiso 1 1 calc R . .
H62C H 0.0156 0.4185 0.3300 0.234 Uiso 1 1 calc R . .
C63 C -0.0059(4) 0.6287(5) 0.2061(5) 0.129(2) Uani 1 1 d . . .
H63A H 0.0229 0.6649 0.1555 0.193 Uiso 1 1 calc R . .
H63B H -0.0063 0.6593 0.2420 0.193 Uiso 1 1 calc R . .
H63C H -0.0666 0.6198 0.2034 0.193 Uiso 1 1 calc R . .
C64 C 0.0402(6) 0.4841(8) 0.1822(7) 0.192(5) Uani 1 1 d . . .
H64A H -0.0207 0.4684 0.1887 0.289 Uiso 1 1 calc R . .
H64B H 0.0786 0.4298 0.1958 0.289 Uiso 1 1 calc R . .
H64C H 0.0591 0.5211 0.1290 0.289 Uiso 1 1 calc R . .
C65 C 0.3349(4) 0.7034(4) 0.1059(4) 0.121(2) Uani 1 1 d D . .
C66A C 0.4264(14) 0.7143(19) 0.122(2) 0.54(8) Uani 0.39 1 d PD B 1
C67A C 0.2794(13) 0.7928(8) 0.0897(11) 0.126(8) Uani 0.39 1 d PD B 1
C68A C 0.344(3) 0.6710(18) 0.0381(12) 0.30(3) Uani 0.39 1 d PD B 1
C66B C 0.3583(18) 0.753(2) 0.1552(16) 0.20(2) Uani 0.30 1 d PD B 2
C67B C 0.2815(16) 0.766(2) 0.0447(11) 0.39(6) Uani 0.30 1 d PD B 2
C68B C 0.4187(11) 0.6630(15) 0.0704(11) 0.105(9) Uani 0.30 1 d PD B 2
C66C C 0.305(2) 0.7929(16) 0.117(2) 0.150 Uiso 0.31 1 d PD B 3
C67C C 0.3109(17) 0.707(2) 0.0291(10) 0.28(4) Uani 0.31 1 d PD B 3
C68C C 0.4345(8) 0.683(2) 0.1066(14) 0.152(15) Uani 0.31 1 d PD B 3
C69 C 0.7630(4) 0.5548(4) 0.0566(3) 0.1032(18) Uani 1 1 d D . .
C70A C 0.746(2) 0.540(3) -0.0144(16) 0.150 Uiso 0.22 1 d PD C 1
C71A C 0.8543(13) 0.592(2) 0.0446(19) 0.17(2) Uani 0.22 1 d PD C 1
C72A C 0.6891(19) 0.614(2) 0.084(2) 0.120(15) Uani 0.22 1 d PD C 1
C70B C 0.7918(14) 0.5693(11) -0.0292(6) 0.117(6) Uani 0.44 1 d PD C 2
C71B C 0.823(2) 0.6049(14) 0.0821(12) 0.30(3) Uani 0.44 1 d PD C 2
C72B C 0.6653(11) 0.586(3) 0.0720(17) 0.34(5) Uani 0.44 1 d PD C 2
C70C C 0.8202(19) 0.556(2) -0.0202(9) 0.33(5) Uani 0.34 1 d PD C 3
C71C C 0.801(3) 0.618(3) 0.086(3) 0.25(3) Uiso 0.34 1 d PD C 3
C72C C 0.6663(8) 0.584(3) 0.0444(14) 0.140(12) Uani 0.34 1 d PD C 3
C73 C 0.9175(4) 0.2365(4) 0.1279(3) 0.1070(19) Uani 1 1 d D . .
C74A C 0.985(3) 0.300(3) 0.069(4) 0.59(17) Uani 0.18 1 d PD D 1
C75A C 0.875(5) 0.183(4) 0.093(5) 0.39(10) Uiso 0.18 1 d PD D 1
C76A C 0.959(4) 0.176(4) 0.198(2) 0.15(2) Uiso 0.18 1 d PD D 1
C74B C 0.948(2) 0.2754(18) 0.0404(6) 0.151(14) Uani 0.40 1 d PD D 2
C75B C 0.8792(11) 0.1454(7) 0.1518(19) 0.169(14) Uani 0.40 1 d PD D 2
C76B C 0.9939(16) 0.2332(17) 0.1707(18) 0.141(11) Uani 0.40 1 d PD D 2
C74C C 0.922(2) 0.2363(14) 0.0459(6) 0.123(8) Uani 0.42 1 d PD D 3
C75C C 0.9134(12) 0.1383(7) 0.1853(10) 0.114(7) Uani 0.42 1 d PD D 3
C76C C 1.0035(12) 0.2747(14) 0.1330(13) 0.134(9) Uani 0.42 1 d PD D 3
C77 C 0.8557(4) -0.1444(4) 0.6040(4) 0.114(2) Uani 1 1 d D . .
C78A C 0.8078(14) -0.2149(14) 0.5908(13) 0.150 Uiso 0.45 1 d PD E 1
C79A C 0.916(2) -0.190(2) 0.6652(17) 0.35(4) Uani 0.45 1 d PD E 1
C80A C 0.9102(14) -0.0860(11) 0.5287(11) 0.134(8) Uani 0.45 1 d PD E 1
C78B C 0.842(2) -0.2439(9) 0.6485(15) 0.205(18) Uani 0.32 1 d PD E 2
C79B C 0.9434(10) -0.119(2) 0.6184(16) 0.145(14) Uani 0.32 1 d PD E 2
C80B C 0.8604(17) -0.1216(16) 0.5170(7) 0.158(13) Uani 0.32 1 d PD E 2
C78C C 0.896(3) -0.2167(17) 0.6699(15) 0.123(14) Uani 0.23 1 d PD E 3
C79C C 0.921(2) -0.0712(19) 0.5576(16) 0.14(2) Uani 0.23 1 d PD E 3
C80C C 0.8267(17) -0.1865(18) 0.5517(13) 0.100 Uiso 0.23 1 d PD E 3
C81 C 0.6627(4) -0.0794(4) 0.8349(3) 0.1118(19) Uani 1 1 d D . .
C82A C 0.7514(19) -0.105(4) 0.865(3) 0.15(2) Uiso 0.20 1 d PD F 1
C83A C 0.607(3) -0.161(2) 0.859(3) 0.150 Uiso 0.20 1 d PD F 1
C84A C 0.611(3) -0.004(3) 0.858(4) 0.17(3) Uiso 0.20 1 d PD F 1
C82B C 0.7334(16) -0.1481(16) 0.8753(14) 0.166(16) Uani 0.38 1 d PD F 2
C83B C 0.5712(11) -0.1177(18) 0.8614(16) 0.142(11) Uani 0.38 1 d PD F 2
C84B C 0.6643(18) 0.0094(9) 0.8465(10) 0.110(8) Uani 0.38 1 d PD F 2
C82C C 0.697(4) -0.1709(18) 0.8861(15) 0.24(3) Uani 0.42 1 d PD F 3
C83C C 0.5627(8) -0.076(5) 0.8569(13) 0.31(3) Uani 0.42 1 d PD F 3
C84C C 0.695(4) -0.015(2) 0.8652(17) 0.27(3) Uani 0.42 1 d PD F 3
C85 C 0.4499(11) 0.7308(12) 0.3320(11) 0.262(7) Uani 1 1 d . . .
H85A H 0.4582 0.7412 0.3783 0.315 Uiso 1 1 calc R . .
H85B H 0.4716 0.6692 0.3367 0.315 Uiso 1 1 calc R . .
Cl3 Cl 0.6257(8) 0.5519(5) 0.3428(7) 0.128(4) Uani 0.28 1 d PD G 1
O2 O 0.6509(15) 0.6380(8) 0.3146(19) 0.29(3) Uani 0.28 1 d PD G 1
O3 O 0.6977(16) 0.4946(17) 0.3350(16) 0.38(4) Uani 0.28 1 d PD G 1
O4 O 0.5640(15) 0.543(2) 0.3027(15) 0.20(2) Uani 0.28 1 d PD G 1
O5 O 0.5896(17) 0.5282(18) 0.4189(9) 0.201(13) Uani 0.28 1 d PD G 1
Cl4 Cl 0.5749(8) 0.5796(8) 0.3315(5) 0.087(3) Uani 0.17 1 d PD H 2
O6 O 0.6387(16) 0.5151(16) 0.3611(16) 0.100 Uiso 0.17 1 d PD H 2
O7 O 0.5001(12) 0.5669(14) 0.3854(10) 0.100 Uiso 0.17 1 d PD H 2
O8 O 0.6070(16) 0.6619(12) 0.3133(14) 0.100 Uiso 0.17 1 d PD H 2
O9 O 0.556(2) 0.570(2) 0.2668(9) 0.14(2) Uani 0.17 1 d PD H 2
Cl5 Cl 0.6218(11) 0.5515(12) 0.3430(11) 0.46(2) Uani 0.55 1 d PD I 3
O10 O 0.6067(11) 0.6178(12) 0.3749(10) 0.241(10) Uani 0.55 1 d PD I 3
O11 O 0.6950(14) 0.5699(16) 0.2862(12) 0.260(11) Uani 0.55 1 d PD I 3
O12 O 0.5488(15) 0.547(2) 0.313(2) 0.46(4) Uani 0.55 1 d PD I 3
O13 O 0.637(2) 0.4701(11) 0.3993(14) 0.45(4) Uani 0.55 1 d PD I 3

loop_
_atom_site_aniso_label
_atom_site_aniso_U_11
_atom_site_aniso_U_22
_atom_site_aniso_U_33
_atom_site_aniso_U_23
_atom_site_aniso_U_13
_atom_site_aniso_U_12
Fe1 0.0666(5) 0.0926(6) 0.0685(5) -0.0098(3) -0.0152(3) 0.0172(3)
Cl1 0.256(5) 0.323(6) 0.321(6) -0.142(5) -0.025(4) -0.025(4)
Cl2 0.209(4) 0.321(6) 0.404(8) -0.161(6) -0.056(5) 0.016(4)
O1 0.117(3) 0.106(3) 0.094(3) -0.028(2) -0.018(2) 0.014(2)
N1 0.058(2) 0.095(3) 0.079(3) -0.014(2) -0.0077(18) 0.0131(18)
N2 0.081(3) 0.091(3) 0.069(3) -0.007(2) -0.016(2) 0.022(2)
N3 0.057(2) 0.091(3) 0.069(2) -0.0091(18) -0.0119(17) 0.0181(17)
N4 0.065(2) 0.086(3) 0.069(2) -0.0071(18) -0.0171(18) 0.0104(18)
C1 0.077(3) 0.085(3) 0.066(3) -0.007(2) -0.020(2) 0.015(2)
C2 0.085(3) 0.089(3) 0.069(3) -0.008(2) -0.021(2) 0.011(3)
C3 0.080(3) 0.095(4) 0.075(3) -0.008(3) -0.012(2) 0.004(3)
C4 0.066(3) 0.116(4) 0.071(3) -0.020(3) -0.014(2) 0.016(3)
C5 0.068(3) 0.116(4) 0.068(3) -0.012(3) -0.010(2) 0.010(3)
C6 0.073(3) 0.120(4) 0.064(3) -0.013(3) -0.010(2) 0.016(3)
C7 0.081(3) 0.112(4) 0.080(4) -0.015(3) -0.003(3) 0.033(3)
C8 0.085(4) 0.103(4) 0.101(4) -0.019(3) -0.010(3) 0.035(3)
C9 0.072(3) 0.097(4) 0.079(3) -0.011(3) -0.010(2) 0.017(2)
C10 0.074(3) 0.096(4) 0.088(4) -0.002(3) -0.016(3) 0.018(3)
C11 0.072(3) 0.103(4) 0.062(3) -0.012(2) -0.012(2) 0.011(2)
C12 0.075(3) 0.094(3) 0.084(4) -0.012(3) -0.021(3) 0.010(2)
C13 0.074(3) 0.096(3) 0.077(3) -0.008(3) -0.008(2) 0.012(2)
C14 0.065(3) 0.084(3) 0.075(3) -0.011(2) -0.015(2) 0.009(2)
C15 0.068(3) 0.091(3) 0.074(3) -0.008(2) -0.011(2) 0.013(2)
C16 0.065(3) 0.086(3) 0.071(3) -0.004(2) -0.011(2) 0.013(2)
C17 0.064(3) 0.098(3) 0.084(3) -0.011(3) -0.017(2) 0.010(2)
C18 0.072(3) 0.100(4) 0.084(4) -0.014(3) -0.024(2) 0.013(2)
C19 0.064(3) 0.092(3) 0.068(3) -0.017(2) -0.018(2) 0.010(2)
C20 0.074(3) 0.088(3) 0.060(3) -0.004(2) -0.019(2) 0.018(2)
C21 0.098(4) 0.099(4) 0.103(4) -0.017(3) -0.023(3) 0.014(3)
C22 0.099(4) 0.100(4) 0.126(5) -0.003(3) -0.007(4) -0.012(3)
C23 0.115(5) 0.149(6) 0.105(5) -0.030(4) 0.003(4) 0.036(4)
C24 0.136(6) 0.106(5) 0.122(5) -0.020(4) -0.015(4) 0.047(4)
C25 0.093(4) 0.128(5) 0.096(4) -0.021(3) -0.041(3) 0.020(3)
C26 0.092(4) 0.140(5) 0.085(4) -0.034(3) -0.019(3) 0.008(3)
C27 0.071(3) 0.128(5) 0.103(4) -0.007(3) -0.017(3) -0.005(3)
C28 0.076(3) 0.142(5) 0.092(4) -0.012(3) -0.035(3) 0.014(3)
C29 0.075(3) 0.099(4) 0.080(3) -0.014(3) -0.004(3) 0.009(3)
C30 0.078(3) 0.112(4) 0.075(3) -0.011(3) -0.024(3) 0.013(3)
C31 0.092(4) 0.117(4) 0.063(3) -0.014(3) -0.009(3) 0.005(3)
C32 0.083(4) 0.124(5) 0.081(4) -0.018(3) 0.005(3) 0.005(3)
C33 0.074(3) 0.119(4) 0.090(4) -0.026(3) -0.006(3) 0.007(3)
C34 0.078(3) 0.144(5) 0.070(3) -0.023(3) -0.019(3) 0.013(3)
C35 0.065(3) 0.095(3) 0.080(3) -0.004(3) -0.009(2) 0.020(2)
C36 0.066(3) 0.098(4) 0.096(4) 0.002(3) -0.007(3) 0.016(2)
C37 0.076(3) 0.101(4) 0.108(4) -0.020(3) -0.019(3) 0.027(3)
C38 0.080(4) 0.107(4) 0.095(4) -0.001(3) -0.018(3) 0.030(3)
C39 0.088(4) 0.096(4) 0.083(4) -0.003(3) -0.007(3) 0.023(3)
C40 0.067(3) 0.106(4) 0.092(4) -0.005(3) -0.016(3) 0.020(3)
C41 0.072(3) 0.100(4) 0.065(3) -0.010(2) -0.012(2) 0.006(2)
C42 0.074(3) 0.113(4) 0.076(3) -0.014(3) -0.022(3) 0.017(3)
C43 0.070(3) 0.101(4) 0.073(3) 0.000(2) -0.012(2) 0.004(3)
C44 0.079(3) 0.104(4) 0.080(3) -0.015(3) -0.008(3) 0.010(3)
C45 0.070(3) 0.105(4) 0.087(4) -0.010(3) -0.014(3) 0.009(3)
C46 0.064(3) 0.108(4) 0.074(3) -0.018(3) -0.010(2) 0.013(2)
C47 0.072(3) 0.090(3) 0.071(3) -0.005(2) -0.014(2) 0.006(2)
C48 0.078(3) 0.106(4) 0.081(3) -0.015(3) -0.024(3) 0.015(3)
C49 0.088(4) 0.102(4) 0.093(4) -0.013(3) -0.032(3) 0.016(3)
C50 0.106(4) 0.099(4) 0.086(4) -0.009(3) -0.038(3) 0.018(3)
C51 0.101(4) 0.103(4) 0.075(3) -0.003(3) -0.032(3) -0.001(3)
C52 0.083(3) 0.102(4) 0.071(3) -0.010(3) -0.018(2) 0.011(3)
C53 0.135(6) 0.128(5) 0.082(4) -0.015(4) -0.025(4) 0.012(4)
C54A 0.42(7) 0.22(3) 0.068(17) -0.004(17) -0.13(3) -0.11(4)
C56A 0.15(3) 0.72(12) 0.032(14) -0.12(3) -0.023(16) -0.04(5)
C54B 0.091(15) 0.40(6) 0.085(17) -0.02(3) -0.056(12) 0.01(2)
C56B 0.15(3) 0.25(4) 0.25(4) -0.19(4) -0.03(2) 0.06(3)
C55C 0.15(3) 0.17(2) 0.074(18) -0.005(14) 0.018(17) -0.037(18)
C57 0.077(4) 0.155(6) 0.115(5) -0.045(5) -0.007(3) -0.003(4)
C58 0.074(4) 0.311(13) 0.167(8) -0.094(9) 0.004(5) -0.019(6)
C59 0.103(5) 0.163(7) 0.212(10) -0.051(7) -0.075(6) 0.030(5)
C60 0.110(5) 0.156(7) 0.167(8) -0.039(6) -0.043(5) 0.008(5)
C61 0.076(4) 0.117(4) 0.132(5) -0.041(4) -0.032(3) 0.035(3)
C62 0.061(4) 0.162(7) 0.195(9) -0.014(6) -0.002(4) -0.001(4)
C63 0.087(4) 0.133(5) 0.152(6) -0.032(5) -0.052(4) 0.041(4)
C64 0.109(6) 0.249(11) 0.281(14) -0.167(11) -0.065(7) 0.048(6)
C65 0.113(5) 0.105(5) 0.108(5) 0.001(4) -0.017(4) 0.015(4)
C66A 0.21(4) 0.36(6) 0.69(12) 0.41(8) -0.29(6) -0.22(5)
C67A 0.20(2) 0.052(7) 0.095(15) 0.013(7) -0.033(13) 0.003(10)
C68A 0.55(9) 0.30(5) 0.064(18) -0.09(3) 0.08(3) -0.14(5)
C66B 0.081(18) 0.18(3) 0.26(5) 0.03(3) -0.05(2) -0.031(19)
C67B 0.22(4) 0.50(9) 0.09(2) 0.17(4) 0.08(3) 0.24(6)
C68B 0.060(12) 0.128(19) 0.069(17) 0.025(13) -0.005(10) 0.018(12)
C67C 0.17(3) 0.38(7) 0.16(3) 0.15(4) -0.12(3) -0.18(4)
C68C 0.09(2) 0.26(4) 0.063(16) -0.010(19) 0.007(13) -0.06(2)
C69 0.090(4) 0.102(4) 0.081(4) 0.005(3) -0.012(3) 0.013(3)
C71A 0.10(2) 0.18(4) 0.13(3) 0.10(3) -0.09(2) -0.05(2)
C72A 0.17(4) 0.071(17) 0.08(3) -0.010(18) 0.02(2) 0.01(2)
C70B 0.176(17) 0.084(10) 0.079(10) -0.005(8) -0.067(11) 0.033(10)
C71B 0.58(9) 0.044(9) 0.28(4) 0.040(14) -0.27(5) -0.09(2)
C72B 0.17(3) 0.24(5) 0.31(6) 0.17(4) 0.09(3) 0.12(3)
C70C 0.22(4) 0.26(5) 0.18(4) 0.19(4) 0.10(3) 0.18(4)
C72C 0.14(2) 0.16(3) 0.064(13) 0.039(13) -0.039(13) -0.005(18)
C73 0.089(4) 0.103(4) 0.101(4) -0.021(3) 0.008(3) 0.016(3)
C74A 0.12(5) 0.19(8) 1.2(4) -0.21(16) 0.32(13) 0.01(5)
C74B 0.18(3) 0.11(2) 0.123(18) -0.027(12) 0.023(16) 0.05(2)
C75B 0.049(10) 0.114(15) 0.33(4) -0.09(2) 0.027(15) 0.026(9)
C76B 0.131(19) 0.13(2) 0.18(3) -0.059(19) -0.10(2) 0.078(16)
C74C 0.18(2) 0.101(17) 0.080(11) -0.036(9) -0.019(12) 0.039(15)
C75C 0.064(11) 0.070(8) 0.158(15) 0.006(8) -0.002(10) 0.018(7)
C76C 0.065(10) 0.128(19) 0.16(2) 0.003(13) -0.027(11) 0.033(10)
C77 0.098(4) 0.133(5) 0.114(5) -0.048(4) -0.043(4) 0.044(4)
C79A 0.24(6) 0.57(11) 0.23(6) -0.15(6) -0.16(5) 0.21(6)
C80A 0.124(16) 0.106(13) 0.143(17) -0.048(12) 0.057(14) -0.005(10)
C78B 0.20(4) 0.12(2) 0.22(4) -0.01(2) -0.01(3) 0.08(2)
C79B 0.042(10) 0.27(4) 0.15(3) -0.12(3) 0.000(14) 0.019(15)
C80B 0.115(19) 0.107(19) 0.29(4) -0.11(2) -0.05(2) 0.013(14)
C78C 0.08(2) 0.14(3) 0.14(4) -0.05(2) -0.07(2) 0.08(2)
C79C 0.10(2) 0.20(4) 0.19(4) -0.17(4) 0.04(3) -0.03(2)
C81 0.124(5) 0.110(5) 0.078(4) -0.001(3) -0.029(3) -0.001(4)
C82B 0.20(3) 0.19(4) 0.057(14) 0.028(16) -0.062(18) 0.01(2)
C83B 0.123(19) 0.16(2) 0.12(2) -0.026(16) 0.026(16) -0.068(16)
C84B 0.17(2) 0.117(15) 0.042(10) -0.024(9) -0.032(11) 0.012(13)
C82C 0.47(7) 0.086(12) 0.076(15) 0.015(10) 0.04(2) 0.04(2)
C83C 0.27(5) 0.56(8) 0.018(9) -0.03(2) 0.009(14) -0.01(5)
C84C 0.55(7) 0.16(3) 0.104(19) 0.036(15) -0.16(3) -0.16(4)
C85 0.210(16) 0.283(18) 0.269(19) -0.077(15) -0.016(13) -0.021(13)
Cl3 0.145(9) 0.096(6) 0.155(10) -0.079(7) 0.041(8) -0.041(6)
O2 0.114(18) 0.085(15) 0.54(8) 0.07(3) -0.08(3) 0.001(12)
O3 0.51(8) 0.42(7) 0.29(5) -0.29(5) -0.19(5) 0.38(7)
O4 0.18(4) 0.13(2) 0.23(4) -0.04(3) 0.07(4) -0.01(2)
O5 0.21(3) 0.123(17) 0.23(3) -0.06(2) 0.06(2) -0.045(18)
Cl4 0.095(7) 0.108(9) 0.056(5) -0.029(5) -0.014(5) 0.005(6)
O9 0.11(3) 0.23(5) 0.033(13) -0.010(17) -0.005(13) 0.04(3)
Cl5 0.57(5) 0.52(4) 0.36(3) -0.25(3) 0.14(3) -0.28(4)
O10 0.29(2) 0.245(19) 0.190(15) -0.118(15) 0.106(14) -0.120(15)
O11 0.24(2) 0.29(3) 0.24(2) -0.12(2) 0.055(18) -0.046(19)
O12 0.30(4) 0.38(4) 0.97(11) -0.52(6) -0.27(5) 0.09(3)
O13 0.62(6) 0.167(18) 0.43(5) -0.12(2) 0.34(5) -0.10(3)

loop_
_geom_bond_atom_site_label_1
_geom_bond_atom_site_label_2
_geom_bond_distance
_geom_bond_site_symmetry_2
_geom_bond_publ_flag
Fe1 N2 1.938(4) . ?
Fe1 N3 1.946(4) . ?
Fe1 N1 1.952(4) . ?
Fe1 N4 1.954(4) . ?
Fe1 O1 2.085(4) . ?
Cl1 C85 1.798(16) . ?
Cl2 C85 1.765(16) . ?
O1 H1 0.8200 . ?
O1 H01A 0.995 . ?
N1 C4 1.397(6) . ?
N1 C1 1.399(6) . ?
N2 C9 1.386(6) . ?
N2 C6 1.394(6) . ?
N3 C14 1.358(6) . ?
N3 C11 1.402(6) . ?
N4 C19 1.377(6) . ?
N4 C16 1.409(6) . ?
C1 C20 1.394(7) . ?
C1 C2 1.423(7) . ?
C2 C3 1.379(7) . ?
C2 C21 1.502(8) . ?
C3 C4 1.434(7) . ?
C3 C22 1.511(8) . ?
C4 C5 1.383(7) . ?
C5 C6 1.408(7) . ?
C5 C29 1.492(7) . ?
C6 C7 1.422(7) . ?
C7 C8 1.356(8) . ?
C7 C23 1.510(8) . ?
C8 C9 1.433(7) . ?
C8 C24 1.513(8) . ?
C9 C10 1.422(7) . ?
C10 C11 1.402(7) . ?
C10 C35 1.495(7) . ?
C11 C12 1.441(7) . ?
C12 C13 1.359(7) . ?
C12 C25 1.503(7) . ?
C13 C14 1.440(7) . ?
C13 C26 1.496(8) . ?
C14 C15 1.417(7) . ?
C15 C16 1.392(7) . ?
C15 C41 1.489(7) . ?
C16 C17 1.423(7) . ?
C17 C18 1.385(7) . ?
C17 C27 1.484(7) . ?
C18 C19 1.438(7) . ?
C18 C28 1.509(7) . ?
C19 C20 1.404(6) . ?
C20 C47 1.486(7) . ?
C21 H21A 0.9600 . ?
C21 H21B 0.9600 . ?
C21 H21C 0.9600 . ?
C22 H22A 0.9600 . ?
C22 H22B 0.9600 . ?
C22 H22C 0.9600 . ?
C23 H23A 0.9600 . ?
C23 H23B 0.9600 . ?
C23 H23C 0.9600 . ?
C24 H24A 0.9600 . ?
C24 H24B 0.9600 . ?
C24 H24C 0.9600 . ?
C25 H25A 0.9600 . ?
C25 H25B 0.9600 . ?
C25 H25C 0.9600 . ?
C26 H26A 0.9600 . ?
C26 H26B 0.9600 . ?
C26 H26C 0.9600 . ?
C27 H27A 0.9600 . ?
C27 H27B 0.9600 . ?
C27 H27C 0.9600 . ?
C28 H28A 0.9600 . ?
C28 H28B 0.9600 . ?
C28 H28C 0.9600 . ?
C29 C34 1.387(8) . ?
C29 C30 1.404(8) . ?
C30 C31 1.368(7) . ?
C30 H30 0.9300 . ?
C31 C32 1.385(8) . ?
C31 C53 1.547(8) . ?
C32 C33 1.376(8) . ?
C32 H32 0.9300 . ?
C33 C34 1.394(8) . ?
C33 C57 1.537(9) . ?
C34 H34 0.9300 . ?
C35 C36 1.364(7) . ?
C35 C40 1.383(7) . ?
C36 C37 1.360(8) . ?
C36 H36 0.9300 . ?
C37 C38 1.388(8) . ?
C37 C61 1.555(8) . ?
C38 C39 1.383(8) . ?
C38 H38 0.9300 . ?
C39 C40 1.387(8) . ?
C39 C65 1.556(8) . ?
C40 H40 0.9300 . ?
C41 C46 1.360(7) . ?
C41 C42 1.398(7) . ?
C42 C43 1.384(7) . ?
C42 H42 0.9300 . ?
C43 C44 1.391(7) . ?
C43 C69 1.542(7) . ?
C44 C45 1.385(7) . ?
C44 H44 0.9300 . ?
C45 C46 1.390(7) . ?
C45 C73 1.563(7) . ?
C46 H46 0.9300 . ?
C47 C48 1.363(7) . ?
C47 C52 1.392(7) . ?
C48 C49 1.389(7) . ?
C48 H48 0.9300 . ?
C49 C50 1.372(8) . ?
C49 C77 1.538(8) . ?
C50 C51 1.365(8) . ?
C50 H50 0.9300 . ?
C51 C52 1.412(7) . ?
C51 C81 1.553(8) . ?
C52 H52 0.9300 . ?
C53 C56C 1.508(10) . ?
C53 C56A 1.511(9) . ?
C53 C54A 1.512(9) . ?
C53 C55A 1.519(9) . ?
C53 C55C 1.521(9) . ?
C53 C54C 1.525(10) . ?
C53 C54B 1.526(9) . ?
C53 C55B 1.530(9) . ?
C53 C56B 1.533(9) . ?
C57 C59 1.514(11) . ?
C57 C60 1.519(11) . ?
C57 C58 1.597(10) . ?
C58 H58A 0.9600 . ?
C58 H58B 0.9600 . ?
C58 H58C 0.9600 . ?
C59 H59A 0.9600 . ?
C59 H59B 0.9600 . ?
C59 H59C 0.9600 . ?
C60 H60A 0.9600 . ?
C60 H60B 0.9600 . ?
C60 H60C 0.9600 . ?
C61 C64 1.497(11) . ?
C61 C63 1.543(8) . ?
C61 C62 1.557(10) . ?
C62 H62A 0.9600 . ?
C62 H62B 0.9600 . ?
C62 H62C 0.9600 . ?
C63 H63A 0.9600 . ?
C63 H63B 0.9600 . ?
C63 H63C 0.9600 . ?
C64 H64A 0.9600 . ?
C64 H64B 0.9600 . ?
C64 H64C 0.9600 . ?
C65 C68B 1.506(9) . ?
C65 C68C 1.508(9) . ?
C65 C67B 1.510(9) . ?
C65 C68A 1.511(9) . ?
C65 C66C 1.516(10) . ?
C65 C66A 1.517(9) . ?
C65 C67A 1.519(8) . ?
C65 C66B 1.523(9) . ?
C65 C67C 1.528(9) . ?
C69 C70A 1.502(10) . ?
C69 C71A 1.511(9) . ?
C69 C72A 1.512(10) . ?
C69 C71B 1.515(9) . ?
C69 C72B 1.516(9) . ?
C69 C71C 1.517(10) . ?
C69 C72C 1.518(9) . ?
C69 C70B 1.521(9) . ?
C69 C70C 1.528(9) . ?
C73 C75B 1.5001(11) . ?
C73 C75A 1.5001(11) . ?
C73 C74A 1.509(10) . ?
C73 C76A 1.509(10) . ?
C73 C76B 1.513(8) . ?
C73 C74B 1.523(9) . ?
C73 C74C 1.523(9) . ?
C73 C76C 1.533(9) . ?
C73 C75C 1.535(8) . ?
C77 C78B 1.509(9) . ?
C77 C79C 1.514(9) . ?
C77 C78C 1.516(9) . ?
C77 C78A 1.516(9) . ?
C77 C80C 1.517(9) . ?
C77 C79A 1.518(9) . ?
C77 C80A 1.520(9) . ?
C77 C80B 1.521(9) . ?
C77 C79B 1.531(9) . ?
C81 C83C 1.494(10) . ?
C81 C84B 1.502(9) . ?
C81 C83B 1.503(9) . ?
C81 C84C 1.504(10) . ?
C81 C83A 1.507(10) . ?
C81 C84A 1.509(10) . ?
C81 C82A 1.510(10) . ?
C81 C82C 1.511(10) . ?
C81 C82B 1.527(9) . ?
C85 H85A 0.9700 . ?
C85 H85B 0.9700 . ?
Cl3 O2 1.345(8) . ?
Cl3 O5 1.352(9) . ?
Cl3 O4 1.355(9) . ?
Cl3 O3 1.356(8) . ?
Cl4 O7 1.348(9) . ?
Cl4 O8 1.348(9) . ?
Cl4 O9 1.353(9) . ?
Cl4 O6 1.356(9) . ?
Cl5 O12 1.353(9) . ?
Cl5 O13 1.360(9) . ?
Cl5 O11 1.361(9) . ?
Cl5 O10 1.364(8) . ?
